data_7220926
loop_
_publ_author_name
'Garc\'ia-Deibe, Ana M.'
'Portela-Garc\'ia, Cristina'
'Fondo, Matilde'
'Sanmartin, Jesus'

_publ_section_title
;
 Controlling ring-chain tautomerism through steric hindrance
;
_journal_name_full 'RSC Adv.'
_journal_paper_doi 10.1039/C5RA10132H
_journal_year 2015
_chemical_formula_moiety 'C25 H28 N4 O3 S'
_chemical_formula_sum 'C25 H28 N4 O3 S'
_chemical_formula_weight 464.57
_chemical_name_systematic
;
 ?
;
_space_group_crystal_system triclinic
_space_group_IT_number 2
_space_group_name_Hall '-P 1'
_space_group_name_H-M_alt 'P -1'
_symmetry_space_group_name_Hall '-P 1'
_symmetry_space_group_name_H-M 'P -1'
_atom_sites_solution_hydrogens mixed
_audit_creation_method SHELXL-2013
_audit_update_record
;
2015-05-22 deposited with the CCDC.
2015-06-26 downloaded from the CCDC.
;
_cell_angle_alpha 91.204(6)
_cell_angle_beta 91.180(6)
_cell_angle_gamma 91.168(5)
_cell_formula_units_Z 2
_cell_length_a 8.7401(12)
_cell_length_b 10.3466(13)
_cell_length_c 12.7780(18)
_cell_measurement_reflns_used 1972
_cell_measurement_temperature 100(2)
_cell_measurement_theta_max 24.592
_cell_measurement_theta_min 2.331
_cell_volume 1154.8(3)
_computing_cell_refinement 'BRUKER APEX2'
_computing_data_collection 'BRUKER APEX2'
_computing_structure_refinement 'SHELXL-2013 (Sheldrick, 2013)'
_computing_structure_solution 'SIR-2008 (bural, 2008)'
_diffrn_ambient_temperature 100(2)
_diffrn_measured_fraction_theta_full 0.975
_diffrn_measured_fraction_theta_max 0.975
_diffrn_measurement_device_type 'Bruker X8 KappaAPEXII'
_diffrn_measurement_method 'omega and phi scans'
_diffrn_radiation_type MoK\a
_diffrn_radiation_wavelength 0.71073
_diffrn_reflns_av_R_equivalents 0.0897
_diffrn_reflns_av_unetI/netI 0.0882
_diffrn_reflns_laue_measured_fraction_full 0.975
_diffrn_reflns_laue_measured_fraction_max 0.975
_diffrn_reflns_limit_h_max 10
_diffrn_reflns_limit_h_min -10
_diffrn_reflns_limit_k_max 12
_diffrn_reflns_limit_k_min -12
_diffrn_reflns_limit_l_max 16
_diffrn_reflns_limit_l_min 0
_diffrn_reflns_number 16285
_diffrn_reflns_point_group_measured_fraction_full 0.975
_diffrn_reflns_point_group_measured_fraction_max 0.975
_diffrn_reflns_theta_full 25.242
_diffrn_reflns_theta_max 25.345
_diffrn_reflns_theta_min 1.594
_diffrn_standards_interval_count 0
_diffrn_standards_interval_time 0
_diffrn_standards_number 0
_exptl_absorpt_coefficient_mu 0.175
_exptl_absorpt_correction_T_max 0.986
_exptl_absorpt_correction_T_min 0.841
_exptl_absorpt_correction_type multi-scan
_exptl_absorpt_process_details 'SADABS-2014 (Bruker, 2014)'
_exptl_crystal_colour colourless
_exptl_crystal_density_diffrn 1.336
_exptl_crystal_description plate
_exptl_crystal_F_000 492
_exptl_crystal_size_max 0.280
_exptl_crystal_size_mid 0.250
_exptl_crystal_size_min 0.080
_refine_diff_density_max 0.389
_refine_diff_density_min -0.527
_refine_diff_density_rms 0.086
_refine_ls_extinction_method none
_refine_ls_goodness_of_fit_ref 1.047
_refine_ls_hydrogen_treatment mixed
_refine_ls_matrix_type full
_refine_ls_number_parameters 310
_refine_ls_number_reflns 4138
_refine_ls_number_restraints 0
_refine_ls_restrained_S_all 1.047
_refine_ls_R_factor_all 0.1155
_refine_ls_R_factor_gt 0.0692
_refine_ls_shift/su_max 0.000
_refine_ls_shift/su_mean 0.000
_refine_ls_structure_factor_coef Fsqd
_refine_ls_weighting_details 'w=1/[\s^2^(Fo^2^)+(0.0831P)^2^+0.9486P] where P=(Fo^2^+2Fc^2^)/3'
_refine_ls_weighting_scheme calc
_refine_ls_wR_factor_gt 0.1565
_refine_ls_wR_factor_ref 0.1831
_reflns_Friedel_coverage 0.000
_reflns_number_gt 2668
_reflns_number_total 4138
_reflns_threshold_expression 'I > 2\s(I)'
_cod_data_source_file c5ra10132h2.cif
_cod_data_source_block shelx
_cod_database_code 7220926
_shelx_space_group_comment
;
The symmetry employed for this shelxl refinement is uniquely defined
by the following loop, which should always be used as a source of
symmetry information in preference to the above space-group names.
They are only intended as comments.
;
_shelx_estimated_absorpt_t_min 0.953
_shelx_estimated_absorpt_t_max 0.986
_shelxl_version_number 2013-4

loop_
_space_group_symop_operation_xyz
'x, y, z'
'-x, -y, -z'

loop_
_atom_site_label
_atom_site_type_symbol
_atom_site_fract_x
_atom_site_fract_y
_atom_site_fract_z
_atom_site_U_iso_or_equiv
_atom_site_adp_type
_atom_site_occupancy
_atom_site_site_symmetry_order
_atom_site_calc_flag
_atom_site_refinement_flags_posn
_atom_site_refinement_flags_adp
_atom_site_disorder_assembly
_atom_site_disorder_group
S1 S 0.19317(11) 0.08901(9) 0.67766(8) 0.0231(3) Uani 1 1 d . . . .
O1 O 0.2455(3) 0.1771(2) 0.7591(2) 0.0261(6) Uani 1 1 d . . . .
O2 O 0.1259(3) 0.1370(2) 0.5832(2) 0.0271(6) Uani 1 1 d . . . .
O3 O -0.2950(3) 0.2595(2) 0.9661(2) 0.0270(6) Uani 1 1 d . . . .
N1 N 0.0558(3) -0.0012(3) 0.7302(2) 0.0194(7) Uani 1 1 d . . . .
N2 N 0.1881(3) -0.1482(3) 0.8411(3) 0.0213(7) Uani 1 1 d . . . .
N3 N -0.3262(3) -0.0117(3) 0.9376(2) 0.0223(7) Uani 1 1 d . . . .
N4 N -0.1749(4) 0.1339(3) 0.8461(3) 0.0232(8) Uani 1 1 d . . . .
C1 C 0.3403(4) -0.0156(3) 0.6426(3) 0.0220(9) Uani 1 1 d . . . .
C2 C 0.3320(4) -0.0791(4) 0.5463(3) 0.0259(9) Uani 1 1 d . . . .
H2 H 0.2567 -0.0571 0.4954 0.031 Uiso 1 1 calc R U . .
C3 C 0.4359(4) -0.1760(4) 0.5253(3) 0.0274(9) Uani 1 1 d . . . .
H3 H 0.4318 -0.2197 0.4592 0.033 Uiso 1 1 calc R U . .
C4 C 0.5449(4) -0.2095(4) 0.5991(3) 0.0276(9) Uani 1 1 d . . . .
C40 C 0.6489(5) -0.3214(4) 0.5762(3) 0.0328(10) Uani 1 1 d . . . .
H40A H 0.5874 -0.4013 0.5675 0.049 Uiso 1 1 calc R U . .
H40B H 0.7223 -0.3302 0.6345 0.049 Uiso 1 1 calc R U . .
H40C H 0.7044 -0.3051 0.5118 0.049 Uiso 1 1 calc R U . .
C5 C 0.5549(4) -0.1414(4) 0.6937(3) 0.0264(9) Uani 1 1 d . . . .
H5 H 0.6316 -0.1625 0.7439 0.032 Uiso 1 1 calc R U . .
C6 C 0.4541(4) -0.0424(3) 0.7162(3) 0.0246(9) Uani 1 1 d . . . .
H6 H 0.4630 0.0057 0.7803 0.030 Uiso 1 1 calc R U . .
C7 C -0.0075(4) -0.1089(3) 0.6618(3) 0.0212(8) Uani 1 1 d . . . .
H7A H -0.0009 -0.0841 0.5876 0.025 Uiso 1 1 calc R U . .
H7B H -0.1168 -0.1236 0.6775 0.025 Uiso 1 1 calc R U . .
C8 C 0.0783(4) -0.2329(3) 0.6779(3) 0.0211(8) Uani 1 1 d . . . .
C9 C 0.0694(4) -0.3311(4) 0.6016(3) 0.0263(9) Uani 1 1 d . . . .
H9 H 0.0081 -0.3199 0.5404 0.032 Uiso 1 1 calc R U . .
C10 C 0.1484(5) -0.4448(4) 0.6134(3) 0.0308(10) Uani 1 1 d . . . .
H10 H 0.1416 -0.5112 0.5609 0.037 Uiso 1 1 calc R U . .
C11 C 0.2369(4) -0.4598(4) 0.7027(3) 0.0294(10) Uani 1 1 d . . . .
H11 H 0.2900 -0.5382 0.7116 0.035 Uiso 1 1 calc R U . .
C12 C 0.2506(4) -0.3638(3) 0.7797(3) 0.0273(9) Uani 1 1 d . . . .
H12 H 0.3139 -0.3753 0.8400 0.033 Uiso 1 1 calc R U . .
C13 C 0.1688(4) -0.2483(3) 0.7672(3) 0.0215(9) Uani 1 1 d . . . .
C19 C -0.1934(4) 0.0110(3) 0.8934(3) 0.0213(8) Uani 1 1 d . . . .
C16 C -0.1018(4) -0.1972(3) 0.9309(3) 0.0218(9) Uani 1 1 d . . . .
H16 H -0.0258 -0.2615 0.9286 0.026 Uiso 1 1 calc R U . .
C17 C -0.2390(4) -0.2231(3) 0.9778(3) 0.0243(9) Uani 1 1 d . . . .
H17 H -0.2583 -0.3048 1.0081 0.029 Uiso 1 1 calc R U . .
C18 C -0.3484(4) -0.1283(3) 0.9802(3) 0.0229(9) Uani 1 1 d . . . .
H18 H -0.4428 -0.1462 1.0131 0.027 Uiso 1 1 calc R U . .
C14 C 0.0808(4) -0.0436(3) 0.8389(3) 0.0199(8) Uani 1 1 d . . . .
H14 H 0.1273 0.0309 0.8802 0.024 Uiso 1 1 calc R U . .
C15 C -0.0736(4) -0.0777(3) 0.8868(3) 0.0196(8) Uani 1 1 d . . . .
C20 C -0.2352(4) 0.2475(3) 0.8807(3) 0.0222(9) Uani 1 1 d . . . .
C21 C -0.2212(5) 0.3626(4) 0.8075(3) 0.0276(9) Uani 1 1 d . . . .
C22 C -0.3816(6) 0.4184(5) 0.8001(5) 0.074(2) Uani 1 1 d . . . .
H22A H -0.4516 0.3549 0.7655 0.111 Uiso 1 1 calc R U . .
H22B H -0.3785 0.4976 0.7593 0.111 Uiso 1 1 calc R U . .
H22C H -0.4176 0.4384 0.8706 0.111 Uiso 1 1 calc R U . .
C23 C -0.1658(5) 0.3291(4) 0.6989(3) 0.0376(11) Uani 1 1 d . . . .
H23A H -0.0589 0.3024 0.7035 0.056 Uiso 1 1 calc R U . .
H23B H -0.1733 0.4050 0.6547 0.056 Uiso 1 1 calc R U . .
H23C H -0.2292 0.2582 0.6684 0.056 Uiso 1 1 calc R U . .
C24 C -0.1091(7) 0.4594(4) 0.8606(4) 0.0572(15) Uani 1 1 d . . . .
H24A H -0.1464 0.4836 0.9300 0.086 Uiso 1 1 calc R U . .
H24B H -0.1003 0.5368 0.8180 0.086 Uiso 1 1 calc R U . .
H24C H -0.0085 0.4201 0.8681 0.086 Uiso 1 1 calc R U . .
H4A H -0.120(4) 0.139(4) 0.789(3) 0.020(10) Uiso 1 1 d . . . .
H2A H 0.237(4) -0.160(4) 0.905(3) 0.027(11) Uiso 1 1 d . . A 2

loop_
_atom_site_aniso_label
_atom_site_aniso_U_11
_atom_site_aniso_U_22
_atom_site_aniso_U_33
_atom_site_aniso_U_23
_atom_site_aniso_U_13
_atom_site_aniso_U_12
S1 0.0293(6) 0.0111(5) 0.0292(6) 0.0015(4) 0.0045(4) 0.0006(4)
O1 0.0354(16) 0.0119(13) 0.0310(16) -0.0007(12) 0.0019(12) -0.0027(11)
O2 0.0339(16) 0.0200(14) 0.0278(15) 0.0053(12) 0.0033(12) 0.0020(12)
O3 0.0412(17) 0.0115(13) 0.0285(16) -0.0005(12) 0.0042(13) 0.0030(11)
N1 0.0250(17) 0.0095(15) 0.0238(17) -0.0026(13) 0.0015(13) -0.0002(13)
N2 0.0259(18) 0.0099(15) 0.0283(19) 0.0006(14) 0.0007(15) 0.0037(13)
N3 0.0269(18) 0.0128(16) 0.0273(18) -0.0003(14) 0.0061(14) -0.0010(13)
N4 0.0331(19) 0.0079(15) 0.0294(19) 0.0027(14) 0.0087(16) 0.0050(13)
C1 0.026(2) 0.0132(18) 0.027(2) 0.0017(17) 0.0039(16) -0.0017(16)
C2 0.028(2) 0.022(2) 0.028(2) 0.0022(18) 0.0027(17) 0.0021(17)
C3 0.031(2) 0.021(2) 0.029(2) -0.0064(18) 0.0071(18) -0.0022(17)
C4 0.030(2) 0.019(2) 0.035(2) -0.0005(19) 0.0102(18) -0.0031(17)
C40 0.038(3) 0.015(2) 0.045(3) 0.0021(19) 0.010(2) 0.0028(18)
C5 0.024(2) 0.020(2) 0.036(2) 0.0044(18) 0.0046(18) -0.0001(16)
C6 0.029(2) 0.0168(19) 0.028(2) -0.0029(17) 0.0055(17) -0.0050(17)
C7 0.023(2) 0.0143(19) 0.026(2) -0.0006(16) 0.0008(16) 0.0000(15)
C8 0.024(2) 0.0101(18) 0.029(2) -0.0024(16) 0.0054(17) -0.0005(15)
C9 0.025(2) 0.021(2) 0.033(2) -0.0027(18) 0.0028(17) 0.0002(17)
C10 0.034(2) 0.014(2) 0.044(3) -0.0101(18) 0.007(2) 0.0001(17)
C11 0.030(2) 0.0113(19) 0.047(3) -0.0043(19) 0.0039(19) 0.0027(16)
C12 0.030(2) 0.015(2) 0.037(2) -0.0022(18) 0.0030(18) 0.0048(17)
C13 0.022(2) 0.0127(18) 0.030(2) -0.0035(17) 0.0062(16) -0.0008(15)
C19 0.030(2) 0.0048(17) 0.029(2) -0.0009(15) -0.0004(17) 0.0025(15)
C16 0.031(2) 0.0089(18) 0.026(2) -0.0019(16) 0.0038(17) 0.0036(16)
C17 0.035(2) 0.0073(18) 0.031(2) -0.0012(16) 0.0032(18) -0.0005(16)
C18 0.026(2) 0.0124(19) 0.030(2) -0.0025(17) 0.0034(17) -0.0064(16)
C14 0.023(2) 0.0089(17) 0.027(2) -0.0013(16) 0.0021(16) -0.0001(15)
C15 0.031(2) 0.0082(17) 0.0198(19) -0.0004(15) 0.0030(16) 0.0006(15)
C20 0.029(2) 0.0089(18) 0.029(2) -0.0001(16) 0.0009(18) 0.0007(15)
C21 0.038(2) 0.0112(18) 0.035(2) 0.0060(17) 0.0069(18) 0.0073(16)
C22 0.065(4) 0.070(4) 0.093(4) 0.067(4) 0.037(3) 0.045(3)
C23 0.061(3) 0.017(2) 0.034(2) 0.0086(19) 0.003(2) -0.002(2)
C24 0.101(4) 0.020(2) 0.050(3) -0.002(2) 0.012(3) -0.025(3)

loop_
_atom_type_symbol
_atom_type_description
_atom_type_scat_dispersion_real
_atom_type_scat_dispersion_imag
_atom_type_scat_source
C C 0.0033 0.0016 'International Tables Vol C Tables 4.2.6.8 and 6.1.1.4'
H H 0.0000 0.0000 'International Tables Vol C Tables 4.2.6.8 and 6.1.1.4'
N N 0.0061 0.0033 'International Tables Vol C Tables 4.2.6.8 and 6.1.1.4'
O O 0.0106 0.0060 'International Tables Vol C Tables 4.2.6.8 and 6.1.1.4'
S S 0.1246 0.1234 'International Tables Vol C Tables 4.2.6.8 and 6.1.1.4'

loop_
_geom_angle_atom_site_label_1
_geom_angle_atom_site_label_2
_geom_angle_atom_site_label_3
_geom_angle
O1 S1 O2 120.12(15)
O1 S1 N1 105.65(15)
O2 S1 N1 105.01(15)
O1 S1 C1 110.25(17)
O2 S1 C1 107.91(17)
N1 S1 C1 107.08(16)
C14 N1 C7 111.3(3)
C14 N1 S1 117.5(2)
C7 N1 S1 115.4(2)
C13 N2 C14 118.1(3)
C13 N2 H2A 122(2)
C14 N2 H2A 116(2)
C19 N3 C18 117.4(3)
C20 N4 C19 126.0(3)
C20 N4 H4A 115(2)
C19 N4 H4A 119(2)
C2 C1 C6 121.4(3)
C2 C1 S1 119.1(3)
C6 C1 S1 119.1(3)
C1 C2 C3 118.8(4)
C1 C2 H2 120.6
C3 C2 H2 120.6
C4 C3 C2 121.0(4)
C4 C3 H3 119.5
C2 C3 H3 119.5
C3 C4 C5 119.2(4)
C3 C4 C40 119.5(4)
C5 C4 C40 121.3(4)
C4 C40 H40A 109.5
C4 C40 H40B 109.5
H40A C40 H40B 109.5
C4 C40 H40C 109.5
H40A C40 H40C 109.5
H40B C40 H40C 109.5
C4 C5 C6 121.0(4)
C4 C5 H5 119.5
C6 C5 H5 119.5
C1 C6 C5 118.4(4)
C1 C6 H6 120.8
C5 C6 H6 120.8
N1 C7 C8 111.7(3)
N1 C7 H7A 109.3
C8 C7 H7A 109.3
N1 C7 H7B 109.3
C8 C7 H7B 109.3
H7A C7 H7B 107.9
C13 C8 C9 119.6(3)
C13 C8 C7 120.4(3)
C9 C8 C7 119.9(3)
C10 C9 C8 121.3(4)
C10 C9 H9 119.4
C8 C9 H9 119.4
C11 C10 C9 118.7(4)
C11 C10 H10 120.6
C9 C10 H10 120.6
C10 C11 C12 121.8(4)
C10 C11 H11 119.1
C12 C11 H11 119.1
C11 C12 C13 119.0(4)
C11 C12 H12 120.5
C13 C12 H12 120.5
C8 C13 N2 120.8(3)
C8 C13 C12 119.6(3)
N2 C13 C12 119.5(3)
N3 C19 C15 125.0(3)
N3 C19 N4 116.2(3)
C15 C19 N4 118.8(3)
C17 C16 C15 120.5(3)
C17 C16 H16 119.8
C15 C16 H16 119.8
C16 C17 C18 118.9(3)
C16 C17 H17 120.5
C18 C17 H17 120.5
N3 C18 C17 122.5(3)
N3 C18 H18 118.8
C17 C18 H18 118.8
N2 C14 N1 110.2(3)
N2 C14 C15 113.6(3)
N1 C14 C15 109.4(3)
N2 C14 H14 107.8
N1 C14 H14 107.8
C15 C14 H14 107.8
C16 C15 C19 115.6(3)
C16 C15 C14 121.7(3)
C19 C15 C14 122.6(3)
O3 C20 N4 122.8(3)
O3 C20 C21 120.8(3)
N4 C20 C21 116.4(3)
C23 C21 C24 109.3(4)
C23 C21 C22 109.9(4)
C24 C21 C22 110.8(4)
C23 C21 C20 114.7(3)
C24 C21 C20 106.7(3)
C22 C21 C20 105.4(3)
C21 C22 H22A 109.5
C21 C22 H22B 109.5
H22A C22 H22B 109.5
C21 C22 H22C 109.5
H22A C22 H22C 109.5
H22B C22 H22C 109.5
C21 C23 H23A 109.5
C21 C23 H23B 109.5
H23A C23 H23B 109.5
C21 C23 H23C 109.5
H23A C23 H23C 109.5
H23B C23 H23C 109.5
C21 C24 H24A 109.5
C21 C24 H24B 109.5
H24A C24 H24B 109.5
C21 C24 H24C 109.5
H24A C24 H24C 109.5
H24B C24 H24C 109.5

loop_
_geom_bond_atom_site_label_1
_geom_bond_atom_site_label_2
_geom_bond_distance
S1 O1 1.430(3)
S1 O2 1.435(3)
S1 N1 1.666(3)
S1 C1 1.757(4)
O3 C20 1.224(4)
N1 C14 1.479(5)
N1 C7 1.491(4)
N2 C13 1.392(5)
N2 C14 1.447(4)
N2 H2A 0.92(4)
N3 C19 1.320(5)
N3 C18 1.347(4)
N4 C20 1.367(5)
N4 C19 1.427(4)
N4 H4A 0.88(4)
C1 C2 1.382(5)
C1 C6 1.391(5)
C2 C3 1.392(5)
C2 H2 0.9500
C3 C4 1.381(5)
C3 H3 0.9500
C4 C5 1.386(6)
C4 C40 1.514(5)
C40 H40A 0.9800
C40 H40B 0.9800
C40 H40C 0.9800
C5 C6 1.394(5)
C5 H5 0.9500
C6 H6 0.9500
C7 C8 1.515(5)
C7 H7A 0.9900
C7 H7B 0.9900
C8 C13 1.389(5)
C8 C9 1.393(5)
C9 C10 1.385(5)
C9 H9 0.9500
C10 C11 1.379(6)
C10 H10 0.9500
C11 C12 1.386(5)
C11 H11 0.9500
C12 C13 1.415(5)
C12 H12 0.9500
C19 C15 1.410(5)
C16 C17 1.377(5)
C16 C15 1.389(5)
C16 H16 0.9500
C17 C18 1.384(5)
C17 H17 0.9500
C18 H18 0.9500
C14 C15 1.531(5)
C14 H14 1.0000
C20 C21 1.535(5)
C21 C23 1.514(6)
C21 C24 1.526(6)
C21 C22 1.529(6)
C22 H22A 0.9800
C22 H22B 0.9800
C22 H22C 0.9800
C23 H23A 0.9800
C23 H23B 0.9800
C23 H23C 0.9800
C24 H24A 0.9800
C24 H24B 0.9800
C24 H24C 0.9800

loop_
_geom_hbond_atom_site_label_D
_geom_hbond_atom_site_label_H
_geom_hbond_atom_site_label_A
_geom_hbond_distance_DH
_geom_hbond_distance_HA
_geom_hbond_distance_DA
_geom_hbond_angle_DHA
_geom_hbond_site_symmetry_A
C7 H7A O2 0.99 2.47 3.282(4) 139.4 2_556
C18 H18 O3 0.95 2.57 3.461(4) 155.6 2_457
C18 H18 N3 0.95 2.70 3.393(5) 130.4 2_457
N4 H4A N1 0.88(4) 2.26(4) 2.892(4) 128(3) .
N2 H2A O3 0.92(4) 2.02(4) 2.887(4) 155(3) 2_557

loop_
_geom_torsion_atom_site_label_1
_geom_torsion_atom_site_label_2
_geom_torsion_atom_site_label_3
_geom_torsion_atom_site_label_4
_geom_torsion
O1 S1 N1 C14 -40.5(3)
O2 S1 N1 C14 -168.4(2)
C1 S1 N1 C14 77.0(3)
O1 S1 N1 C7 -174.9(2)
O2 S1 N1 C7 57.2(3)
C1 S1 N1 C7 -57.4(3)
O1 S1 C1 C2 -159.8(3)
O2 S1 C1 C2 -26.9(3)
N1 S1 C1 C2 85.7(3)
O1 S1 C1 C6 26.6(3)
O2 S1 C1 C6 159.5(3)
N1 S1 C1 C6 -87.9(3)
C6 C1 C2 C3 3.0(6)
S1 C1 C2 C3 -170.5(3)
C1 C2 C3 C4 0.6(6)
C2 C3 C4 C5 -3.0(6)
C2 C3 C4 C40 175.9(3)
C3 C4 C5 C6 1.8(6)
C40 C4 C5 C6 -177.0(3)
C2 C1 C6 C5 -4.1(5)
S1 C1 C6 C5 169.4(3)
C4 C5 C6 C1 1.6(5)
C14 N1 C7 C8 -46.2(4)
S1 N1 C7 C8 90.9(3)
N1 C7 C8 C13 18.1(5)
N1 C7 C8 C9 -160.4(3)
C13 C8 C9 C10 0.5(5)
C7 C8 C9 C10 179.0(3)
C8 C9 C10 C11 0.0(6)
C9 C10 C11 C12 -1.0(6)
C10 C11 C12 C13 1.3(6)
C9 C8 C13 N2 175.5(3)
C7 C8 C13 N2 -3.0(5)
C9 C8 C13 C12 -0.1(5)
C7 C8 C13 C12 -178.7(3)
C14 N2 C13 C8 17.2(5)
C14 N2 C13 C12 -167.2(3)
C11 C12 C13 C8 -0.8(5)
C11 C12 C13 N2 -176.4(3)
C18 N3 C19 C15 0.4(6)
C18 N3 C19 N4 178.1(3)
C20 N4 C19 N3 34.2(5)
C20 N4 C19 C15 -148.0(4)
C15 C16 C17 C18 0.1(6)
C19 N3 C18 C17 -0.7(5)
C16 C17 C18 N3 0.5(6)
C13 N2 C14 N1 -45.5(4)
C13 N2 C14 C15 77.6(4)
C7 N1 C14 N2 60.2(4)
S1 N1 C14 N2 -76.0(3)
C7 N1 C14 C15 -65.4(3)
S1 N1 C14 C15 158.5(2)
C17 C16 C15 C19 -0.4(5)
C17 C16 C15 C14 176.9(3)
N3 C19 C15 C16 0.1(6)
N4 C19 C15 C16 -177.5(3)
N3 C19 C15 C14 -177.1(3)
N4 C19 C15 C14 5.2(5)
N2 C14 C15 C16 2.2(5)
N1 C14 C15 C16 125.7(4)
N2 C14 C15 C19 179.2(3)
N1 C14 C15 C19 -57.2(4)
C19 N4 C20 O3 10.8(6)
C19 N4 C20 C21 -170.6(3)
O3 C20 C21 C23 -171.7(4)
N4 C20 C21 C23 9.7(5)
O3 C20 C21 C24 67.1(5)
N4 C20 C21 C24 -111.5(4)
O3 C20 C21 C22 -50.7(5)
N4 C20 C21 C22 130.7(4)
